data_1508183
loop_
_publ_author_name
'Arnold, Polly L.'
'Jones, Guy M.'
'Odoh, Samuel O.'
'Schreckenbach, Georg'
'Magnani, Nicola'
'Love, Jason B.'

_publ_section_title
;
 Strongly coupled binuclear uranium-oxo complexes from uranyl oxo
 rearrangement and reductive silylation.
;
_journal_issue 3
_journal_name_full 'Nature chemistry'
_journal_page_first 221
_journal_page_last 227
_journal_paper_doi 10.1038/nchem.1270
_journal_volume 4
_journal_year 2012
_chemical_formula_sum 'C42 H54 N4 O2 Si4 U'
_chemical_formula_weight 997.28
_chemical_name_systematic
; 
 ? 
;
_space_group_IT_number 118
_symmetry_cell_setting tetragonal
_symmetry_space_group_name_Hall 'P -4 -2n'
_symmetry_space_group_name_H-M 'P -4 n 2'
_atom_sites_solution_hydrogens geom
_atom_sites_solution_primary direct
_atom_sites_solution_secondary difmap
_audit_creation_method SHELXL-97
_cell_angle_alpha 90.00
_cell_angle_beta 90.00
_cell_angle_gamma 90.00
_cell_formula_units_Z 2
_cell_length_a 15.3164(2)
_cell_length_b 15.3164(2)
_cell_length_c 11.0910(3)
_cell_measurement_reflns_used 5665
_cell_measurement_temperature 171(2)
_cell_measurement_theta_max 27.4233
_cell_measurement_theta_min 2.9679
_cell_volume 2601.86(9)
_computing_cell_refinement
;
CrysAlisPro, Oxford Diffraction Ltd.,
Version 1.171.34.36 (release 02-08-2010 CrysAlis171 .NET)
(compiled Aug  2 2010,13:00:58)
;
_computing_data_collection
;
CrysAlisPro, Oxford Diffraction Ltd.,
Version 1.171.34.36 (release 02-08-2010 CrysAlis171 .NET)
(compiled Aug  2 2010,13:00:58)
;
_computing_data_reduction
;
CrysAlisPro, Oxford Diffraction Ltd.,
Version 1.171.34.36 (release 02-08-2010 CrysAlis171 .NET)
(compiled Aug  2 2010,13:00:58)
;
_computing_structure_refinement 'SHELXL-97 (Sheldrick, 2008)'
_diffrn_ambient_temperature 171(2)
_diffrn_detector_area_resol_mean 16.1042
_diffrn_measured_fraction_theta_full 0.993
_diffrn_measured_fraction_theta_max 0.993
_diffrn_measurement_device_type 'Xcalibur, Eos'
_diffrn_measurement_method '\w scans'
_diffrn_radiation_monochromator graphite
_diffrn_radiation_source 'fine-focus sealed tube'
_diffrn_radiation_type MoK\a
_diffrn_radiation_wavelength 0.71073
_diffrn_reflns_av_R_equivalents 0.0269
_diffrn_reflns_av_sigmaI/netI 0.0206
_diffrn_reflns_limit_h_max 19
_diffrn_reflns_limit_h_min -19
_diffrn_reflns_limit_k_max 17
_diffrn_reflns_limit_k_min -19
_diffrn_reflns_limit_l_max 14
_diffrn_reflns_limit_l_min -14
_diffrn_reflns_number 15237
_diffrn_reflns_theta_full 27.48
_diffrn_reflns_theta_max 27.48
_diffrn_reflns_theta_min 2.97
_exptl_absorpt_coefficient_mu 3.244
_exptl_absorpt_correction_T_max 0.393
_exptl_absorpt_correction_T_min 0.281
_exptl_absorpt_correction_type analytical
_exptl_crystal_colour orange
_exptl_crystal_density_diffrn 1.273
_exptl_crystal_density_method 'not measured'
_exptl_crystal_description block
_exptl_crystal_F_000 996
_exptl_crystal_size_max 0.5269
_exptl_crystal_size_mid 0.3809
_exptl_crystal_size_min 0.3241
_refine_diff_density_max 0.882
_refine_diff_density_min -0.324
_refine_diff_density_rms 0.086
_refine_ls_abs_structure_details 'Flack H D (1983), Acta Cryst. A39, 876-881'
_refine_ls_abs_structure_Flack 0.000(10)
_refine_ls_extinction_method none
_refine_ls_goodness_of_fit_ref 1.185
_refine_ls_hydrogen_treatment riding
_refine_ls_matrix_type full
_refine_ls_number_parameters 126
_refine_ls_number_reflns 2984
_refine_ls_number_restraints 0
_refine_ls_restrained_S_all 1.185
_refine_ls_R_factor_all 0.0337
_refine_ls_R_factor_gt 0.0229
_refine_ls_shift/su_max 0.000
_refine_ls_shift/su_mean 0.000
_refine_ls_structure_factor_coef Fsqd
_refine_ls_weighting_details 'calc w=1/[\s^2^(Fo^2^)+(0.0306P)^2^+1.4480P] where P=(Fo^2^+2Fc^2^)/3'
_refine_ls_weighting_scheme calc
_refine_ls_wR_factor_gt 0.0614
_refine_ls_wR_factor_ref 0.0661
_reflns_number_gt 2418
_reflns_number_total 2984
_reflns_threshold_expression >2sigma(I)
_cod_data_source_file nchem.1270-s2.cif
_cod_data_source_block p11094_UO2NPh22_CCDC837886
_cod_depositor_comments
;
The following automatic conversions were performed:

'_symmetry_cell_setting' value 'Tetragonal' changed to 'tetragonal'
according to /home/saulius/struct/CIF-dictionaries/cif_core.dic
dictionary named 'cif_core.dic' version 2.4.1 from 2010-06-29.

Automatic conversion script
Id: cif_fix_values 1891 2012-01-12 08:04:46Z andrius 
;
_cod_original_sg_symbol_H-M P-4N2
_cod_database_code 1508183

loop_
_symmetry_equiv_pos_as_xyz
'x, y, z'
'-x, -y, z'
'-y+1/2, -x+1/2, -z+1/2'
'y+1/2, x+1/2, -z+1/2'
'-x+1/2, y+1/2, z+1/2'
'x+1/2, -y+1/2, z+1/2'
'-y, x, -z'
'y, -x, -z'

loop_
_atom_site_label
_atom_site_type_symbol
_atom_site_fract_x
_atom_site_fract_y
_atom_site_fract_z
_atom_site_U_iso_or_equiv
_atom_site_adp_type
_atom_site_occupancy
_atom_site_symmetry_multiplicity
_atom_site_calc_flag
_atom_site_refinement_flags
U1 U 0.5000 0.0000 0.2500 0.02395(7) Uani 1 4 d S
O1 O 0.5000 0.0000 0.4107(3) 0.0296(6) Uani 1 2 d S
N1 N 0.60831(19) 0.10831(19) 0.2500 0.0298(9) Uani 1 2 d S
Si1 Si 0.66227(7) 0.12466(8) 0.38523(10) 0.0344(2) Uani 1 1 d .
C1 C 0.7646(3) 0.1912(3) 0.3748(5) 0.0510(12) Uani 1 1 d .
H1A H 0.7997 0.1709 0.3065 0.077 Uiso 1 1 calc R
H1B H 0.7982 0.1848 0.4495 0.077 Uiso 1 1 calc R
H1C H 0.7494 0.2528 0.3631 0.077 Uiso 1 1 calc R
C2 C 0.6995(3) 0.0220(3) 0.4595(5) 0.0482(12) Uani 1 1 d .
H2A H 0.6487 -0.0112 0.4873 0.072 Uiso 1 1 calc R
H2B H 0.7368 0.0363 0.5285 0.072 Uiso 1 1 calc R
H2C H 0.7327 -0.0132 0.4016 0.072 Uiso 1 1 calc R
C3 C 0.5879(2) 0.1863(3) 0.4929(4) 0.0378(10) Uani 1 1 d .
C4 C 0.5539(3) 0.1476(4) 0.5977(4) 0.0483(12) Uani 1 1 d .
H4 H 0.5692 0.0892 0.6174 0.058 Uiso 1 1 calc R
C5 C 0.4981(3) 0.1943(6) 0.6726(5) 0.066(2) Uani 1 1 d .
H5 H 0.4757 0.1675 0.7433 0.080 Uiso 1 1 calc R
C6 C 0.4751(4) 0.2787(5) 0.6455(6) 0.074(2) Uani 1 1 d .
H6 H 0.4368 0.3103 0.6969 0.089 Uiso 1 1 calc R
C7 C 0.5084(3) 0.3174(5) 0.5419(6) 0.0631(17) Uani 1 1 d .
H7 H 0.4926 0.3756 0.5219 0.076 Uiso 1 1 calc R
C8 C 0.5642(3) 0.2713(3) 0.4682(5) 0.0480(12) Uani 1 1 d .
H8 H 0.5871 0.2990 0.3983 0.058 Uiso 1 1 calc R
N2 N 0.38315(18) 0.11685(18) 0.2500 0.0293(8) Uani 1 2 d S
C9 C 0.3800(3) 0.1780(3) 0.3360(4) 0.0365(9) Uani 1 1 d .
H9 H 0.4224 0.1767 0.3985 0.044 Uiso 1 1 calc R
C10 C 0.3177(3) 0.2427(3) 0.3373(4) 0.0496(13) Uani 1 1 d .
H10 H 0.3182 0.2858 0.3990 0.059 Uiso 1 1 calc R
C11 C 0.2553(2) 0.2447(2) 0.2500 0.0509(15) Uani 1 2 d S
H11 H 0.2114 0.2886 0.2500 0.061 Uiso 1 2 calc SR

loop_
_atom_site_aniso_label
_atom_site_aniso_U_11
_atom_site_aniso_U_22
_atom_site_aniso_U_33
_atom_site_aniso_U_23
_atom_site_aniso_U_13
_atom_site_aniso_U_12
U1 0.02586(8) 0.02586(8) 0.02014(11) 0.000 0.000 0.00209(11)
O1 0.037(5) 0.030(4) 0.0221(13) 0.000 0.000 -0.0002(15)
N1 0.0335(13) 0.0335(13) 0.0224(18) -0.004(2) 0.004(2) -0.0035(17)
Si1 0.0256(5) 0.0492(6) 0.0282(5) -0.0082(5) 0.0019(5) -0.0028(5)
C1 0.032(2) 0.071(3) 0.050(3) -0.013(3) 0.001(2) -0.006(2)
C2 0.035(2) 0.072(3) 0.038(2) -0.003(2) -0.005(2) 0.001(2)
C3 0.0213(18) 0.063(3) 0.029(2) -0.019(2) -0.0033(16) -0.0041(18)
C4 0.035(2) 0.078(3) 0.032(2) -0.007(2) 0.0010(19) -0.002(2)
C5 0.047(3) 0.117(6) 0.035(3) -0.021(3) 0.011(2) -0.002(3)
C6 0.041(3) 0.109(6) 0.072(4) -0.047(4) 0.014(3) -0.001(3)
C7 0.043(3) 0.067(4) 0.079(4) -0.031(3) 0.001(3) -0.001(2)
C8 0.032(2) 0.058(3) 0.054(3) -0.020(2) 0.001(2) -0.005(2)
N2 0.0294(12) 0.0294(12) 0.0291(19) -0.001(2) -0.001(2) 0.0010(16)
C9 0.031(2) 0.043(2) 0.036(2) -0.0108(19) -0.0053(19) -0.0036(18)
C10 0.052(3) 0.042(3) 0.054(3) -0.020(2) 0.002(2) 0.009(2)
C11 0.046(2) 0.046(2) 0.061(4) -0.003(4) -0.003(4) 0.021(3)

loop_
_atom_type_symbol
_atom_type_description
_atom_type_scat_dispersion_real
_atom_type_scat_dispersion_imag
_atom_type_scat_source
C C 0.0033 0.0016 'International Tables Vol C Tables 4.2.6.8 and 6.1.1.4'
H H 0.0000 0.0000 'International Tables Vol C Tables 4.2.6.8 and 6.1.1.4'
N N 0.0061 0.0033 'International Tables Vol C Tables 4.2.6.8 and 6.1.1.4'
O O 0.0106 0.0060 'International Tables Vol C Tables 4.2.6.8 and 6.1.1.4'
Si Si 0.0817 0.0704 'International Tables Vol C Tables 4.2.6.8 and 6.1.1.4'
U U -9.6767 9.6646 'International Tables Vol C Tables 4.2.6.8 and 6.1.1.4'

loop_
_geom_angle_atom_site_label_1
_geom_angle_atom_site_label_2
_geom_angle_atom_site_label_3
_geom_angle
_geom_angle_site_symmetry_1
_geom_angle_site_symmetry_3
O1 U1 O1 180.0 3 .
O1 U1 N1 90.0 3 .
O1 U1 N1 90.0 . .
O1 U1 N1 90.0 3 2_655
O1 U1 N1 90.0 . 2_655
N1 U1 N1 180.0(2) . 2_655
O1 U1 N2 90.0 3 .
O1 U1 N2 90.0 . .
N1 U1 N2 90.0 . .
N1 U1 N2 90.0 2_655 .
O1 U1 N2 90.0 3 2_655
O1 U1 N2 90.0 . 2_655
N1 U1 N2 90.0 . 2_655
N1 U1 N2 90.0 2_655 2_655
N2 U1 N2 180.0 . 2_655
Si1 N1 Si1 127.8(3) . 4_545
Si1 N1 U1 116.10(13) . .
Si1 N1 U1 116.10(13) 4_545 .
N1 Si1 C2 114.00(19) . .
N1 Si1 C1 115.2(2) . .
C2 Si1 C1 103.3(2) . .
N1 Si1 C3 109.25(13) . .
C2 Si1 C3 109.0(2) . .
C1 Si1 C3 105.6(2) . .
C8 C3 C4 117.8(4) . .
C8 C3 Si1 120.1(4) . .
C4 C3 Si1 122.1(4) . .
C5 C4 C3 120.3(6) . .
C6 C5 C4 120.8(6) . .
C5 C6 C7 119.2(5) . .
C8 C7 C6 120.1(7) . .
C7 C8 C3 121.9(6) . .
C9 N2 C9 117.2(5) . 3
C9 N2 U1 121.4(2) . .
C9 N2 U1 121.4(2) 3 .
N2 C9 C10 122.5(4) . .
C11 C10 C9 119.7(4) . .
C10 C11 C10 118.4(5) 3 .

loop_
_geom_bond_atom_site_label_1
_geom_bond_atom_site_label_2
_geom_bond_distance
_geom_bond_site_symmetry_2
U1 O1 1.782(3) 3
U1 O1 1.782(3) .
U1 N1 2.346(4) .
U1 N1 2.346(4) 2_655
U1 N2 2.531(4) .
U1 N2 2.531(4) 2_655
N1 Si1 1.731(2) .
N1 Si1 1.731(2) 4_545
Si1 C2 1.865(5) .
Si1 C1 1.873(4) .
Si1 C3 1.902(4) .
C3 C8 1.379(7) .
C3 C4 1.405(6) .
C4 C5 1.390(7) .
C5 C6 1.373(12) .
C6 C7 1.389(10) .
C7 C8 1.377(7) .
N2 C9 1.337(4) .
N2 C9 1.337(4) 3
C9 C10 1.376(6) .
C10 C11 1.361(5) .
C11 C10 1.361(5) 3

loop_
_geom_torsion_atom_site_label_1
_geom_torsion_atom_site_label_2
_geom_torsion_atom_site_label_3
_geom_torsion_atom_site_label_4
_geom_torsion
_geom_torsion_site_symmetry_1
_geom_torsion_site_symmetry_4
O1 U1 N1 Si1 -164.80(4) 3 .
O1 U1 N1 Si1 15.20(4) . .
N1 U1 N1 Si1 -74.80(4) 2_655 .
N2 U1 N1 Si1 105.20(4) . .
N2 U1 N1 Si1 -74.80(4) 2_655 .
O1 U1 N1 Si1 15.20(4) 3 4_545
O1 U1 N1 Si1 -164.80(4) . 4_545
N1 U1 N1 Si1 105.20(4) 2_655 4_545
N2 U1 N1 Si1 -74.80(4) . 4_545
N2 U1 N1 Si1 105.20(4) 2_655 4_545
Si1 N1 Si1 C2 -132.96(19) 4_545 .
U1 N1 Si1 C2 47.04(19) . .
Si1 N1 Si1 C1 -13.77(17) 4_545 .
U1 N1 Si1 C1 166.23(17) . .
Si1 N1 Si1 C3 104.86(17) 4_545 .
U1 N1 Si1 C3 -75.14(17) . .
N1 Si1 C3 C8 -66.4(4) . .
C2 Si1 C3 C8 168.4(3) . .
C1 Si1 C3 C8 58.0(4) . .
N1 Si1 C3 C4 112.3(3) . .
C2 Si1 C3 C4 -12.8(4) . .
C1 Si1 C3 C4 -123.2(4) . .
C8 C3 C4 C5 0.3(6) . .
Si1 C3 C4 C5 -178.5(4) . .
C3 C4 C5 C6 0.2(8) . .
C4 C5 C6 C7 -0.1(9) . .
C5 C6 C7 C8 -0.4(9) . .
C6 C7 C8 C3 0.9(8) . .
C4 C3 C8 C7 -0.8(6) . .
Si1 C3 C8 C7 178.0(4) . .
O1 U1 N2 C9 -146.6(2) 3 .
O1 U1 N2 C9 33.4(2) . .
N1 U1 N2 C9 -56.6(2) . .
N1 U1 N2 C9 123.4(2) 2_655 .
N2 U1 N2 C9 -56.6(2) 2_655 .
O1 U1 N2 C9 33.4(2) 3 3
O1 U1 N2 C9 -146.6(2) . 3
N1 U1 N2 C9 123.4(2) . 3
N1 U1 N2 C9 -56.6(2) 2_655 3
N2 U1 N2 C9 123.4(2) 2_655 3
C9 N2 C9 C10 -0.7(3) 3 .
U1 N2 C9 C10 179.3(3) . .
N2 C9 C10 C11 1.3(7) . .
C9 C10 C11 C10 -0.6(3) . 3
